data_2007327
loop_
_publ_author_name
'Liu, Huiyou'
'B\'elanger-Gari\'epy, Francine'
'Akram, Mehdi'
'Moskova, Mariana'
'Zhu, Xiao-Xia '

_publ_section_title
;
 Methyl 7\a,12\a-Dihydroxy-3\a-methacryloyloxy-5\b-cholan-24-oate
;
_journal_issue 6
_journal_name_full 'Acta Crystallographica Section C'
_journal_page_first 801
_journal_page_last 803
_journal_paper_doi 10.1107/S0108270197020003
_journal_volume 54
_journal_year 1998
_chemical_formula_moiety 'C29 H46 O6'
_chemical_formula_sum 'C29 H46 O6'
_chemical_formula_weight 490.66
_chemical_name_systematic ?
_space_group_IT_number 19
_symmetry_cell_setting orthorhombic
_symmetry_space_group_name_Hall 'P 2ac 2ab'
_symmetry_space_group_name_H-M 'P 21 21 21'
_cell_angle_alpha 90.00
_cell_angle_beta 90.00
_cell_angle_gamma 90.00
_cell_formula_units_Z 4
_cell_length_a 7.6630(10)
_cell_length_b 11.833(3)
_cell_length_c 29.452(7)
_cell_measurement_reflns_used 25
_cell_measurement_temperature 293(2)
_cell_measurement_theta_max 22
_cell_measurement_theta_min 19
_cell_volume 2670.6(10)
_computing_cell_refinement 'CAD-4 Software'
_computing_data_collection 'CAD-4 Software (Enraf-Nonius, 1989)'
_computing_data_reduction 'NRC-2 and NRC-2A (Ahmed et al., 1973)'
_computing_molecular_graphics 'ORTEPII (Johnson, 1976) in NRCVAX (Gabe et al., 1989)'
_computing_publication_material 'NRCVAX and SHELXL96'
_computing_structure_refinement SHELXL96
_computing_structure_solution 'SHELXS96 (Sheldrick, 1990)'
_diffrn_ambient_temperature 293(2)
_diffrn_measurement_device_type 'Nonius CAD-4'
_diffrn_measurement_method \w/2\q
_diffrn_radiation_monochromator graphite
_diffrn_radiation_source 'normal-focus xray tube'
_diffrn_radiation_type CuK\a
_diffrn_radiation_wavelength 1.54178
_diffrn_reflns_av_R_equivalents 0.045
_diffrn_reflns_av_sigmaI/netI 0.113
_diffrn_reflns_limit_h_max 9
_diffrn_reflns_limit_h_min -9
_diffrn_reflns_limit_k_max 14
_diffrn_reflns_limit_k_min -14
_diffrn_reflns_limit_l_max 35
_diffrn_reflns_limit_l_min -35
_diffrn_reflns_number 19833
_diffrn_reflns_theta_max 69.81
_diffrn_reflns_theta_min 3.00
_diffrn_standards_decay_% 'intensity variation: 4.0%'
_diffrn_standards_interval_time 30
_diffrn_standards_number 4
_exptl_absorpt_coefficient_mu 0.668
_exptl_absorpt_correction_T_max 0.939
_exptl_absorpt_correction_T_min 0.831
_exptl_absorpt_correction_type integration
_exptl_absorpt_process_details '(ABSORP in NRCVAX; Gabe et al., 1989)'
_exptl_crystal_colour colourless
_exptl_crystal_density_diffrn 1.220
_exptl_crystal_density_meas ?
_exptl_crystal_density_method 'not measured'
_exptl_crystal_description plate
_exptl_crystal_F_000 1072
_exptl_crystal_size_max 0.42
_exptl_crystal_size_mid 0.22
_exptl_crystal_size_min 0.10
_refine_diff_density_max 0.138
_refine_diff_density_min -0.134
_refine_ls_abs_structure_details 'Flack (1983)'
_refine_ls_abs_structure_Flack 0.1(3)
_refine_ls_extinction_coef 0.00065(5)
_refine_ls_extinction_method 'SHELXL96 (Sheldrick, 1996)'
_refine_ls_goodness_of_fit_all 0.665
_refine_ls_goodness_of_fit_ref 0.888
_refine_ls_hydrogen_treatment 'H atoms constrained'
_refine_ls_matrix_type full
_refine_ls_number_parameters 434
_refine_ls_number_reflns 5062
_refine_ls_number_restraints 341
_refine_ls_restrained_S_all 0.648
_refine_ls_restrained_S_obs 0.842
_refine_ls_R_factor_all 0.093
_refine_ls_R_factor_gt 0.040
_refine_ls_shift/su_max 0.046
_refine_ls_shift/su_mean 0.004
_refine_ls_structure_factor_coef Fsqd
_refine_ls_weighting_details 'w = 1/[\s^2^(Fo^2^)+(0.0208P)^2^] where P = (Fo^2^+2Fc^2^)/3'
_refine_ls_weighting_scheme calc
_refine_ls_wR_factor_all 0.081
_refine_ls_wR_factor_ref 0.068
_reflns_number_gt 2244
_reflns_number_total 5062
_reflns_threshold_expression I>2\s(I)
_cod_data_source_file fg1407.cif
_cod_data_source_block I
_cod_depositor_comments
;
The following automatic conversions were performed:
'_symmetry_cell_setting' value 'Orthorhombic' changed to 'orthorhombic'
according to '/home/saulius/struct/CIF-dictionaries/cif_core.dic'
dictionary named 'cif_core.dic' version 2.4.1 from 2010-06-29.

Automatic conversion script
Id: cif_fix_enum 1527 2010-12-29 10:47:43Z saulius 

The following automatic conversions were performed:

'_symmetry_cell_setting' value 'Orthorhombic' changed to
'orthorhombic' according to
/home/saulius/struct/CIF-dictionaries/cif_core.dic dictionary named
'cif_core.dic' version 2.4.1 from 2010-06-29.

Automatic conversion script
Id: cif_fix_values 1715 2011-07-08 13:25:40Z adriana 

The following automatic conversions were performed:

'_exptl_crystal_density_meas' value 'not measured' was changed to '?'
- the value is perceived as not measured.

Automatic conversion script
Id: cif_fix_values 3008 2015-01-20 13:52:24Z robertas 
;
_cod_database_code 2007327

loop_
_symmetry_equiv_pos_as_xyz
'x, y, z'
'x+1/2, -y+1/2, -z'
'-x, y+1/2, -z+1/2'
'-x+1/2, -y, z+1/2'

loop_
_atom_site_label
_atom_site_fract_x
_atom_site_fract_y
_atom_site_fract_z
_atom_site_U_iso_or_equiv
_atom_site_adp_type
_atom_site_calc_flag
_atom_site_refinement_flags
_atom_site_occupancy
_atom_site_disorder_group
_atom_site_type_symbol
C1 .0882(5) .3820(3) .88889(10) .0549(9) Uani d . 1 . C
H1A .0916 .3171 .8688 .066 Uiso calc R 1 . H
H1B -.0148 .3751 .9078 .066 Uiso calc R 1 . H
C2 .0725(5) .4897(3) .86012(10) .0570(10) Uani d . 1 . C
H2A -.0331 .4870 .8420 .068 Uiso calc R 1 . H
H2B .0668 .5555 .8797 .068 Uiso calc R 1 . H
C3 .2299(5) .4972(2) .82966(9) .0551(9) Uani d D 1 . C
H3A .2311 .4353 .8076 .066 Uiso calc PR .50 1 H
H3B .2315 .4327 .8088 .066 Uiso calc PR .50 2 H
C4 .3973(5) .4993(2) .85723(10) .0525(9) Uani d . 1 . C
H4A .4007 .5681 .8751 .063 Uiso calc R 1 . H
H4B .4962 .5003 .8367 .063 Uiso calc R 1 . H
C5 .4139(4) .3971(3) .88916(9) .0449(8) Uani d . 1 . C
H5 .4215 .3301 .8697 .054 Uiso calc R 1 . H
C6 .5833(4) .4001(3) .91731(9) .0539(9) Uani d . 1 . C
H6A .6065 .3245 .9285 .065 Uiso calc R 1 . H
H6B .6789 .4207 .8974 .065 Uiso calc R 1 . H
O7 .6023(3) .59374(18) .94091(7) .0645(7) Uani d . 1 . O
H7A .5951 .6383 .9622 .097 Uiso calc PR .50 1 H
H7B .6980 .6003 .9287 .097 Uiso calc PR .50 2 H
C7 .5823(4) .4808(2) .95744(10) .0484(8) Uani d . 1 . C
H7A .6828 .4631 .9768 .058 Uiso calc R 1 . H
C8 .4176(4) .4694(2) .98586(9) .0370(7) Uani d . 1 . C
H8 .4211 .3953 1.0007 .044 Uiso calc R 1 . H
C9 .2498(4) .4739(2) .95643(8) .0365(7) Uani d . 1 . C
H9 .2518 .5463 .9403 .044 Uiso calc R 1 . H
C10 .2520(4) .3802(2) .91961(9) .0401(7) Uani d . 1 . C
C11 .0845(4) .4733(3) .98531(10) .0547(10) Uani d . 1 . C
H11A .0692 .3981 .9978 .066 Uiso calc R 1 . H
H11B -.0145 .4884 .9657 .066 Uiso calc R 1 . H
O12 .0733(3) .67100(19) 1.00578(7) .0743(8) Uani d . 1 . O
H12A .0590 .7167 1.0264 .111 Uiso calc PR .50 1 H
H12B -.0089 .6752 .9880 .111 Uiso calc PR .50 2 H
C12 .0819(4) .5584(3) 1.02441(11) .0527(9) Uani d . 1 . C
H12A -.0221 .5450 1.0430 .063 Uiso calc R 1 . H
C13 .2445(4) .5479(2) 1.05451(8) .0372(7) Uani d . 1 . C
C14 .4050(4) .5591(2) 1.02320(9) .0369(7) Uani d . 1 . C
H14 .3941 .6322 1.0078 .044 Uiso calc R 1 . H
C15 .5588(4) .5699(3) 1.05609(9) .0525(9) Uani d . 1 . C
H15A .6534 .6126 1.0425 .063 Uiso calc R 1 . H
H15B .6020 .4961 1.0650 .063 Uiso calc R 1 . H
C16 .4812(4) .6335(3) 1.09736(10) .0531(10) Uani d . 1 . C
H16A .5324 .7083 1.0999 .064 Uiso calc R 1 . H
H16B .5047 .5924 1.1252 .064 Uiso calc R 1 . H
C17 .2806(4) .6426(2) 1.08918(9) .0405(8) Uani d . 1 . C
H17 .2604 .7144 1.0734 .049 Uiso calc R 1 . H
C18 .2374(4) .4335(2) 1.07893(8) .0561(9) Uani d . 1 . C
H18A .2356 .3737 1.0569 .084 Uiso calc R 1 . H
H18B .1338 .4297 1.0972 .084 Uiso calc R 1 . H
H18C .3383 .4254 1.0980 .084 Uiso calc R 1 . H
C19 .2565(5) .2602(2) .94115(9) .0588(9) Uani d . 1 . C
H19A .3555 .2541 .9610 .088 Uiso calc R 1 . H
H19B .2652 .2045 .9176 .088 Uiso calc R 1 . H
H19C .1514 .2479 .9582 .088 Uiso calc R 1 . H
C20 .1758(4) .6475(2) 1.13359(10) .0462(9) Uani d D 1 . C
H20A .1999 .5787 1.1510 .055 Uiso calc PR .50 1 H
H20B .1996 .5785 1.1509 .055 Uiso calc PR .50 2 H
C21 -.0245(4) .6542(3) 1.12455(10) .0642(11) Uani d . 1 . C
H21A -.0652 .5829 1.1132 .096 Uiso calc R 1 . H
H21B -.0476 .7121 1.1025 .096 Uiso calc R 1 . H
H21C -.0841 .6719 1.1523 .096 Uiso calc R 1 . H
O3A .200(3) .6074(10) .8070(4) .060(4) Uani d PDU .50 1 O
C26A .229(6) .6097(13) .7624(5) .060(5) Uani d PDU .50 1 C
O26A .3002(14) .5332(13) .7418(5) .094(4) Uani d PDU .50 1 O
C27A .209(4) .7254(13) .7432(5) .049(5) Uani d PDU .50 1 C
C28A .134(3) .8043(12) .7673(8) .049(3) Uani d PDU .50 1 C
H28AA .1088 .8740 .7543 .059 Uiso calc PR .50 1 H
H28BA .1061 .7908 .7976 .059 Uiso calc PR .50 1 H
C29A .258(5) .738(2) .6952(6) .093(8) Uani d PDU .50 1 C
H29AA .1822 .6932 .6767 .139 Uiso calc PR .50 1 H
H29BA .3765 .7139 .6911 .139 Uiso calc PR .50 1 H
H29CA .2478 .8163 .6866 .139 Uiso calc PR .50 1 H
O3B .240(3) .6031(8) .8037(4) .067(5) Uani d PDU .50 2 O
C26B .221(6) .6011(14) .7594(5) .062(6) Uani d PDU .50 2 C
O26B .2053(14) .5170(12) .7374(5) .082(3) Uani d PDU .50 2 O
C27B .199(4) .7117(14) .7370(6) .062(5) Uani d PDU .50 2 C
C28B .167(4) .8025(16) .7608(8) .093(9) Uani d PDU .50 2 C
H28AB .1617 .8726 .7466 .112 Uiso calc PR .50 2 H
H28BB .1503 .7972 .7920 .112 Uiso calc PR .50 2 H
C29B .226(5) .717(2) .6880(6) .097(8) Uani d PDU .50 2 C
H29AB .1165 .7075 .6727 .146 Uiso calc PR .50 2 H
H29BB .3053 .6589 .6789 .146 Uiso calc PR .50 2 H
H29CB .2742 .7898 .6802 .146 Uiso calc PR .50 2 H
C22A .224(2) .7504(11) 1.1631(5) .035(3) Uani d PDU .50 1 C
H22AA .3496 .7566 1.1649 .042 Uiso calc PR .50 1 H
H22BA .1798 .8185 1.1487 .042 Uiso calc PR .50 1 H
C23A .148(3) .7420(17) 1.2113(5) .047(3) Uani d PDU .50 1 C
H23AA .0215 .7431 1.2099 .056 Uiso calc PR .50 1 H
H23BA .1837 .6712 1.2251 .056 Uiso calc PR .50 1 H
O24A .246(3) .9302(13) 1.2255(5) .060(4) Uani d PDU .50 1 O
C24A .211(5) .8390(16) 1.2399(5) .052(4) Uani d PDU .50 1 C
O25A .175(4) .8205(15) 1.2838(5) .095(6) Uani d PDU .50 1 O
C25A .268(4) .912(2) 1.3118(8) .100(8) Uani d PDU .50 1 C
H25AA .2560 .8950 1.3436 .150 Uiso calc PR .50 1 H
H25BA .2179 .9842 1.3055 .150 Uiso calc PR .50 1 H
H25CA .3901 .9127 1.3040 .150 Uiso calc PR .50 1 H
C22B .249(3) .7491(14) 1.1605(5) .067(6) Uani d PDU .50 2 C
H22AB .3750 .7491 1.1584 .081 Uiso calc PR .50 2 H
H22BB .2065 .8186 1.1469 .081 Uiso calc PR .50 2 H
C23B .194(3) .7454(17) 1.2107(6) .060(5) Uani d PDU .50 2 C
H23AB .0697 .7317 1.2123 .072 Uiso calc PR .50 2 H
H23BB .2525 .6821 1.2251 .072 Uiso calc PR .50 2 H
O24B .293(3) .9356(16) 1.2229(6) .084(6) Uani d PDU .50 2 O
C24B .235(5) .8506(16) 1.2372(5) .057(5) Uani d PDU .50 2 C
O25B .221(4) .8258(12) 1.2813(4) .073(4) Uani d PDU .50 2 O
C25B .196(4) .927(2) 1.3119(8) .092(8) Uani d PDU .50 2 C
H25AB .1274 .9053 1.3378 .138 Uiso calc PR .50 2 H
H25BB .1364 .9856 1.2955 .138 Uiso calc PR .50 2 H
H25CB .3075 .9542 1.3219 .138 Uiso calc PR .50 2 H

loop_
_atom_site_aniso_label
_atom_site_aniso_U_11
_atom_site_aniso_U_22
_atom_site_aniso_U_33
_atom_site_aniso_U_12
_atom_site_aniso_U_13
_atom_site_aniso_U_23
C1 .055(2) .053(2) .057(2) -.011(2) -.012(2) .0025(18)
C2 .059(3) .060(2) .052(2) -.001(2) -.011(2) -.0005(18)
C3 .078(3) .0426(18) .0452(18) .001(2) -.007(2) .0054(14)
C4 .060(2) .047(2) .051(2) -.0064(19) .015(2) .0028(16)
C5 .045(2) .0410(19) .048(2) .0006(18) .0076(19) -.0090(16)
C6 .045(2) .059(2) .058(2) .013(2) .0068(19) -.0044(17)
O7 .0682(17) .0615(15) .0639(15) -.0229(15) .0262(14) -.0050(12)
C7 .0343(19) .055(2) .056(2) .0001(18) .0029(19) -.0011(17)
C8 .0377(19) .0316(17) .0417(19) .0020(16) .0019(17) .0088(14)
C9 .0275(16) .0385(16) .0436(16) .0016(17) -.0008(18) .0052(13)
C10 .0359(18) .0359(15) .0486(17) .0004(17) -.0018(18) .0005(13)
C11 .0264(19) .082(3) .056(2) -.004(2) .0012(19) -.013(2)
O12 .0819(19) .0767(17) .0642(16) .0387(16) -.0149(16) -.0043(13)
C12 .027(2) .068(2) .063(2) .0059(19) .0059(19) -.010(2)
C13 .0315(17) .0365(16) .0437(16) -.0002(17) .0038(19) .0043(13)
C14 .0357(19) .0373(18) .0377(17) .0004(16) .0005(17) .0059(14)
C15 .040(2) .060(2) .057(2) .0058(18) -.0062(19) -.0030(18)
C16 .047(2) .057(2) .056(2) .0051(17) -.0076(17) -.0101(18)
C17 .041(2) .0348(16) .0456(17) .0032(15) .0029(17) .0037(13)
C18 .072(2) .0464(17) .0502(18) -.011(2) .008(2) .0081(15)
C19 .071(2) .0385(17) .067(2) -.008(2) .000(2) .0064(15)
C20 .051(2) .0442(19) .0435(19) -.0013(17) .0076(16) -.0029(16)
C21 .051(3) .081(3) .060(2) -.010(2) .0140(19) -.007(2)
O3A .077(6) .065(6) .038(5) .007(4) .005(4) .018(5)
C26A .086(11) .042(7) .053(9) .012(8) -.019(9) -.008(7)
O26A .156(10) .066(7) .060(6) .025(8) .021(7) -.004(4)
C27A .082(12) .042(6) .022(4) .004(8) .004(6) -.002(5)
C28A .065(8) .028(6) .055(8) .008(5) .017(6) .011(5)
C29A .16(2) .078(8) .042(9) -.001(12) .013(13) .013(7)
O3B .131(15) .030(5) .041(6) .003(5) -.009(6) -.007(4)
C26B .074(11) .068(11) .044(8) .007(10) .008(9) .010(8)
O26B .141(10) .051(5) .054(4) -.001(6) -.008(6) -.015(3)
C27B .049(8) .062(8) .075(10) -.013(7) -.021(8) .004(7)
C28B .13(2) .093(12) .056(10) -.007(11) -.002(11) .021(8)
C29B .133(15) .126(18) .033(6) .019(15) -.014(8) .023(9)
C22A .024(5) .030(5) .052(9) -.001(4) .009(5) -.001(6)
C23A .054(8) .047(6) .039(6) -.003(5) .011(4) -.011(5)
O24A .088(11) .048(6) .044(5) -.015(5) -.004(7) .005(4)
C24A .058(9) .036(6) .063(7) -.008(6) .003(7) .004(6)
O25A .142(14) .087(7) .057(6) -.034(5) .037(5) -.015(5)
C25A .18(2) .064(8) .055(8) -.001(12) .023(11) -.020(6)
C22B .084(12) .082(10) .036(8) .003(8) .026(7) .003(7)
C23B .069(12) .042(6) .070(7) -.018(6) .022(6) .004(5)
O24B .101(12) .067(7) .084(7) -.037(6) .045(6) -.014(5)
C24B .081(13) .055(10) .034(5) .003(9) .023(7) -.009(6)
O25B .139(13) .044(5) .037(5) -.018(6) .024(6) .004(4)
C25B .15(2) .082(10) .048(7) -.012(11) .023(8) -.032(7)

loop_
_atom_type_symbol
_atom_type_description
_atom_type_scat_dispersion_real
_atom_type_scat_dispersion_imag
_atom_type_scat_source
O O 0.0492 0.0322 'International Tables Vol C Tables 4.2.6.8 and 6.1.1.4'
C C 0.0181 0.0091 'International Tables Vol C Tables 4.2.6.8 and 6.1.1.4'
H H 0.0000 0.0000 'International Tables Vol C Tables 4.2.6.8 and 6.1.1.4'

loop_
_geom_angle_atom_site_label_1
_geom_angle_atom_site_label_2
_geom_angle_atom_site_label_3
_geom_angle
C2 C1 C10 113.5(3)
C2 C1 H1A 108.88
C10 C1 H1A 108.88
C2 C1 H1B 108.9
C10 C1 H1B 108.88
H1A C1 H1B 107.7
C3 C2 C1 108.4(3)
C3 C2 H2A 110.02
C1 C2 H2A 110.02
C3 C2 H2B 110.02
C1 C2 H2B 110.02
H2A C2 H2B 108.4
O3B C3 C2 113.8(10)
O3A C3 C2 101.3(9)
O3B C3 C4 102.6(10)
O3A C3 C4 111.0(10)
C2 C3 C4 111.0(2)
O3A C3 H3A 111.1
C2 C3 H3A 111.06
C4 C3 H3A 111.06
O3B C3 H3B 109.7
C2 C3 H3B 109.74
C4 C3 H3B 109.74
C3 C4 C5 112.6(3)
C3 C4 H4A 109.08
C5 C4 H4A 109.08
C3 C4 H4B 109.08
C5 C4 H4B 109.08
H4A C4 H4B 107.8
C4 C5 C6 112.4(3)
C4 C5 C10 113.0(3)
C6 C5 C10 111.6(2)
C4 C5 H5 106.46
C6 C5 H5 106.46
C10 C5 H5 106.46
C7 C6 C5 115.4(3)
C7 C6 H6A 108.43
C5 C6 H6A 108.43
C7 C6 H6B 108.43
C5 C6 H6B 108.43
H6A C6 H6B 107.5
C7 O7 H7A 109.47
C7 O7 H7B 109.47
O7 C7 C6 108.8(2)
O7 C7 C8 111.0(2)
C6 C7 C8 112.1(3)
O7 C7 H7A 108.26
C6 C7 H7A 108.27
C8 C7 H7A 108.27
C7 C8 C14 112.8(2)
C7 C8 C9 112.2(2)
C14 C8 C9 109.0(2)
C7 C8 H8 107.56
C14 C8 H8 107.56
C9 C8 H8 107.56
C11 C9 C10 113.3(3)
C11 C9 C8 112.1(2)
C10 C9 C8 110.9(2)
C11 C9 H9 106.66
C10 C9 H9 106.66
C8 C9 H9 106.66
C5 C10 C1 108.1(2)
C5 C10 C9 108.9(2)
C1 C10 C9 113.0(3)
C5 C10 C19 109.7(3)
C1 C10 C19 105.6(3)
C9 C10 C19 111.6(2)
C9 C11 C12 115.3(3)
C9 C11 H11A 108.45
C12 C11 H11A 108.45
C9 C11 H11B 108.45
C12 C11 H11B 108.45
H11A C11 H11B 107.5
C12 O12 H12A 109.47
C12 O12 H12B 109.47
O12 C12 C11 108.8(3)
O12 C12 C13 109.4(3)
C11 C12 C13 111.8(3)
O12 C12 H12A 108.94
C11 C12 H12A 108.94
C13 C12 H12A 108.94
C18 C13 C12 108.3(3)
C18 C13 C17 109.7(2)
C12 C13 C17 118.0(2)
C18 C13 C14 112.6(2)
C12 C13 C14 107.1(2)
C17 C13 C14 101.0(2)
C8 C14 C15 117.6(2)
C8 C14 C13 114.8(2)
C15 C14 C13 104.0(2)
C8 C14 H14 106.54
C15 C14 H14 106.54
C13 C14 H14 106.54
C14 C15 C16 104.0(2)
C14 C15 H15A 110.96
C16 C15 H15A 110.96
C14 C15 H15B 110.96
C16 C15 H15B 110.96
H15A C15 H15B 109.0
C15 C16 C17 106.9(2)
C15 C16 H16A 110.34
C17 C16 H16A 110.34
C15 C16 H16B 110.34
C17 C16 H16B 110.34
H16A C16 H16B 108.6
C20 C17 C13 119.9(2)
C20 C17 C16 112.7(2)
C13 C17 C16 103.2(2)
C20 C17 H17 106.75
C13 C17 H17 106.75
C16 C17 H17 106.75
C13 C18 H18A 109.47
C13 C18 H18B 109.47
H18A C18 H18B 109.5
C13 C18 H18C 109.47
H18A C18 H18C 109.5
H18B C18 H18C 109.5
C10 C19 H19A 109.47
C10 C19 H19B 109.47
H19A C19 H19B 109.5
C10 C19 H19C 109.47
H19A C19 H19C 109.5
H19B C19 H19C 109.5
C17 C20 C22A 112.7(6)
C17 C20 C22B 106.1(8)
C17 C20 C21 111.8(3)
C22A C20 C21 106.8(7)
C22B C20 C21 113.8(9)
C17 C20 H20A 108.48
C22A C20 H20A 108.5
C21 C20 H20A 108.48
C17 C20 H20B 108.35
C22B C20 H20B 108.3
C21 C20 H20B 108.35
C20 C21 H21A 109.47
C20 C21 H21B 109.47
H21A C21 H21B 109.5
C20 C21 H21C 109.47
H21A C21 H21C 109.5
H21B C21 H21C 109.5
C26A O3A C3 115.8(12)
O26A C26A O3A 123.5(15)
O26A C26A C27A 122.6(18)
O3A C26A C27A 112.1(10)
C28A C27A C29A 124.2(13)
C28A C27A C26A 119.7(13)
C29A C27A C26A 115.7(12)
C27A C28A H28AA 120.0
C27A C28A H28BA 120.0
H28AA C28A H28BA 120.0
C27A C29A H29AA 109.5
C27A C29A H29BA 109.5
H29AA C29A H29BA 109.5
C27A C29A H29CA 109.5
H29AA C29A H29CA 109.5
H29BA C29A H29CA 109.47
C26B O3B C3 119.6(12)
O26B C26B O3B 124.4(13)
O26B C26B C27B 119.1(18)
O3B C26B C27B 116.1(13)
C28B C27B C29B 121.2(15)
C28B C27B C26B 120.8(14)
C29B C27B C26B 117.8(13)
C27B C28B H28AB 120.0
C27B C28B H28BB 120.0
H28AB C28B H28BB 120.0
C27B C29B H29AB 109.5
C27B C29B H29BB 109.5
H29AB C29B H29BB 109.47
C27B C29B H29CB 109.5
H29AB C29B H29CB 109.5
H29BB C29B H29CB 109.47
C23A C22A C20 112.4(9)
C23A C22A H22AA 109.1
C20 C22A H22AA 109.1
C23A C22A H22BA 109.1
C20 C22A H22BA 109.1
H22AA C22A H22BA 107.9
C24A C23A C22A 110.3(11)
C24A C23A H23AA 109.6
C22A C23A H23AA 109.6
C24A C23A H23BA 109.6
C22A C23A H23BA 109.6
H23AA C23A H23BA 108.13
O24A C24A O25A 122.6(15)
O24A C24A C23A 124.4(15)
O25A C24A C23A 110.4(12)
C24A O25A C25A 107.9(16)
O25A C25A H25AA 109.5
O25A C25A H25BA 109.5
H25AA C25A H25BA 109.5
O25A C25A H25CA 109.4
H25AA C25A H25CA 109.47
H25BA C25A H25CA 109.47
C23B C22B C20 111.9(11)
C23B C22B H22AB 109.2
C20 C22B H22AB 109.2
C23B C22B H22BB 109.2
C20 C22B H22BB 109.2
H22AB C22B H22BB 107.91
C24B C23B C22B 114.9(11)
C24B C23B H23AB 108.5
C22B C23B H23AB 108.5
C24B C23B H23BB 108.6
C22B C23B H23BB 108.5
H23AB C23B H23BB 107.53
O24B C24B O25B 124.4(16)
O24B C24B C23B 126.8(14)
O25B C24B C23B 107.9(11)
C24B O25B C25B 114.6(15)
O25B C25B H25AB 109.4
O25B C25B H25BB 109.4
H25AB C25B H25BB 109.47
O25B C25B H25CB 109.5
H25AB C25B H25CB 109.47
H25BB C25B H25CB 109.47

loop_
_geom_bond_atom_site_label_1
_geom_bond_atom_site_label_2
_geom_bond_site_symmetry_2
_geom_bond_distance
_geom_bond_publ_flag
C1 C2 . 1.535(4) ?
C1 C10 . 1.547(4) ?
C1 H1A . .9700 ?
C1 H1B . .9700 ?
C2 C3 . 1.506(4) ?
C2 H2A . .9700 ?
C2 H2B . .9700 ?
C3 O3B . 1.470(9) ?
C3 O3A . 1.483(10) ?
C3 C4 . 1.518(4) ?
C3 H3A . .9800 ?
C3 H3B . .9800 ?
C4 C5 . 1.538(4) ?
C4 H4A . .9700 ?
C4 H4B . .9700 ?
C5 C6 . 1.541(4) ?
C5 C10 . 1.543(4) ?
C5 H5 . .9800 ?
C6 C7 . 1.520(3) ?
C6 H6A . .9700 ?
C6 H6B . .9700 ?
O7 C7 . 1.431(3) ?
O7 H7A . .8200 ?
O7 H7B . .8200 ?
C7 C8 . 1.520(4) ?
C7 H7A . .9800 ?
C8 C14 . 1.531(3) ?
C8 C9 . 1.552(4) ?
C8 H8 . .9800 ?
C9 C11 . 1.526(4) ?
C9 C10 . 1.550(3) ?
C9 H9 . .9800 ?
C10 C19 . 1.556(3) ?
C11 C12 . 1.530(4) ?
C11 H11A . .9700 ?
C11 H11B . .9700 ?
O12 C12 . 1.442(3) ?
O12 H12A . .8200 ?
O12 H12B . .8200 ?
C12 C13 . 1.534(4) ?
C12 H12A . .9800 ?
C13 C18 . 1.534(3) ?
C13 C17 . 1.541(3) ?
C13 C14 . 1.543(4) ?
C14 C15 . 1.531(4) ?
C14 H14 . .9800 ?
C15 C16 . 1.548(3) ?
C15 H15A . .9700 ?
C15 H15B . .9700 ?
C16 C17 . 1.560(4) ?
C16 H16A . .9700 ?
C16 H16B . .9700 ?
C17 C20 . 1.536(4) ?
C17 H17 . .9800 ?
C18 H18A . .9600 ?
C18 H18B . .9600 ?
C18 H18C . .9600 ?
C19 H19A . .9600 ?
C19 H19B . .9600 ?
C19 H19C . .9600 ?
C20 C22A . 1.541(9) ?
C20 C22B . 1.544(11) ?
C20 C21 . 1.560(4) ?
C20 H20A . .9800 ?
C20 H20B . .9800 ?
C21 H21A . .9600 ?
C21 H21B . .9600 ?
C21 H21C . .9600 ?
O3A C26A . 1.332(13) ?
C26A O26A . 1.219(18) ?
C26A C27A . 1.490(10) ?
C27A C28A . 1.306(12) ?
C27A C29A . 1.470(10) ?
C28A H28AA . .9300 ?
C28A H28BA . .9300 ?
C29A H29AA . .9600 ?
C29A H29BA . .9600 ?
C29A H29CA . .9600 ?
O3B C26B . 1.316(14) ?
C26B O26B . 1.193(17) ?
C26B C27B . 1.475(11) ?
C27B C28B . 1.306(13) ?
C27B C29B . 1.461(11) ?
C28B H28AB . .9300 ?
C28B H28BB . .9300 ?
C29B H29AB . .9600 ?
C29B H29BB . .9600 ?
C29B H29CB . .9600 ?
C22A C23A . 1.538(10) ?
C22A H22AA . .9700 ?
C22A H22BA . .9700 ?
C23A C24A . 1.503(11) ?
C23A H23AA . .9700 ?
C23A H23BA . .9700 ?
O24A C24A . 1.191(11) ?
C24A O25A . 1.339(11) ?
O25A C25A . 1.537(18) ?
C25A H25AA . .9600 ?
C25A H25BA . .9600 ?
C25A H25CA . .9600 ?
C22B C23B . 1.538(11) ?
C22B H22AB . .9700 ?
C22B H22BB . .9700 ?
C23B C24B . 1.501(10) ?
C23B H23AB . .9700 ?
C23B H23BB . .9700 ?
O24B C24B . 1.179(12) ?
C24B O25B . 1.336(10) ?
O25B C25B . 1.511(15) ?
C25B H25AB . .9600 ?
C25B H25BB . .9600 ?
C25B H25CB . .9600 ?

loop_
_geom_hbond_atom_site_label_D
_geom_hbond_atom_site_label_H
_geom_hbond_atom_site_label_A
_geom_hbond_site_symmetry_A
_geom_hbond_distance_DH
_geom_hbond_distance_HA
_geom_hbond_distance_DA
_geom_hbond_angle_DHA
_geom_hbond_publ_flag
O7 H7A O12 2_567 0.82 2.45 3.204(3) 152.9 y
O12 H12A O7 2_467 0.82 2.46 3.204(3) 150.6 y

loop_
_geom_torsion_atom_site_label_1
_geom_torsion_atom_site_label_2
_geom_torsion_atom_site_label_3
_geom_torsion_atom_site_label_4
_geom_torsion
C10 C1 C2 C3 60.7(3)
C1 C2 C3 O3B -173.8(8)
C1 C2 C3 O3A -176.5(8)
C1 C2 C3 C4 -58.6(3)
O3B C3 C4 C5 177.8(7)
O3A C3 C4 C5 167.8(8)
C2 C3 C4 C5 55.9(3)
C3 C4 C5 C6 -179.6(3)
C3 C4 C5 C10 -52.3(3)
C4 C5 C6 C7 77.4(3)
C10 C5 C6 C7 -50.7(4)
C5 C6 C7 O7 -75.8(3)
C5 C6 C7 C8 47.3(4)
O7 C7 C8 C14 -51.6(3)
C6 C7 C8 C14 -173.5(2)
O7 C7 C8 C9 71.9(3)
C6 C7 C8 C9 -50.0(3)
C7 C8 C9 C11 -174.8(3)
C14 C8 C9 C11 -49.2(3)
C7 C8 C9 C10 57.4(3)
C14 C8 C9 C10 -177.0(2)
C4 C5 C10 C1 50.5(3)
C6 C5 C10 C1 178.2(3)
C4 C5 C10 C9 -72.5(3)
C6 C5 C10 C9 55.2(3)
C4 C5 C10 C19 165.1(2)
C6 C5 C10 C19 -67.1(3)
C2 C1 C10 C5 -55.9(3)
C2 C1 C10 C9 64.6(3)
C2 C1 C10 C19 -173.3(3)
C11 C9 C10 C5 173.7(2)
C8 C9 C10 C5 -59.2(3)
C11 C9 C10 C1 53.6(3)
C8 C9 C10 C1 -179.3(2)
C11 C9 C10 C19 -65.1(4)
C8 C9 C10 C19 62.0(3)
C10 C9 C11 C12 175.6(2)
C8 C9 C11 C12 49.1(3)
C9 C11 C12 O12 68.3(4)
C9 C11 C12 C13 -52.6(4)
O12 C12 C13 C18 172.4(2)
C11 C12 C13 C18 -67.0(3)
O12 C12 C13 C17 47.1(4)
C11 C12 C13 C17 167.6(2)
O12 C12 C13 C14 -65.9(3)
C11 C12 C13 C14 54.7(3)
C7 C8 C14 C15 -54.3(3)
C9 C8 C14 C15 -179.5(2)
C7 C8 C14 C13 -177.2(2)
C9 C8 C14 C13 57.6(3)
C18 C13 C14 C8 58.8(3)
C12 C13 C14 C8 -60.2(3)
C17 C13 C14 C8 175.7(2)
C18 C13 C14 C15 -71.2(3)
C12 C13 C14 C15 169.9(3)
C17 C13 C14 C15 45.8(3)
C8 C14 C15 C16 -161.0(2)
C13 C14 C15 C16 -32.7(3)
C14 C15 C16 C17 7.3(3)
C18 C13 C17 C20 -47.4(4)
C12 C13 C17 C20 77.2(3)
C14 C13 C17 C20 -166.4(2)
C18 C13 C17 C16 79.0(3)
C12 C13 C17 C16 -156.4(3)
C14 C13 C17 C16 -40.1(3)
C15 C16 C17 C20 151.5(2)
C15 C16 C17 C13 20.7(3)
C13 C17 C20 C22A -177.5(8)
C16 C17 C20 C22A 60.7(9)
C13 C17 C20 C22B 178.3(10)
C16 C17 C20 C22B 56.5(10)
C13 C17 C20 C21 -57.2(4)
C16 C17 C20 C21 -178.9(3)
C2 C3 O3A C26A -136(3)
C4 C3 O3A C26A 106(3)
C3 O3A C26A O26A -11(6)
C3 O3A C26A C27A -176(2)
O26A C26A C27A C28A -179(4)
O3A C26A C27A C28A -14(5)
O26A C26A C27A C29A 8(6)
O3A C26A C27A C29A 173(3)
C2 C3 O3B C26B -112(3)
C4 C3 O3B C26B 128(3)
C3 O3B C26B O26B -5(6)
C3 O3B C26B C27B 169(2)
O26B C26B C27B C28B 161(4)
O3B C26B C27B C28B -13(6)
O26B C26B C27B C29B -23(5)
O3B C26B C27B C29B 163(4)
C17 C20 C22A C23A -168.1(13)
C22B C20 C22A C23A -136(12)
C21 C20 C22A C23A 68.8(15)
C20 C22A C23A C24A 175.0(19)
C22A C23A C24A O24A 30(4)
C22A C23A C24A O25A -168(2)
O24A C24A O25A C25A -27(4)
C23A C24A O25A C25A 171(3)
C17 C20 C22B C23B -164.0(15)
C22A C20 C22B C23B 46(10)
C21 C20 C22B C23B 72.8(18)
C20 C22B C23B C24B -170(2)
C22B C23B C24B O24B 5(5)
C22B C23B C24B O25B -165(2)
O24B C24B O25B C25B 30(5)
C23B C24B O25B C25B -160(3)
